data_4113963
loop_
_publ_author_name
'Rachel C. Linck'
'Cameron W. Spahn'
'Thomas B. Rauchfuss'
'Scott R. Wilson'

_publ_contact_author_address
;
Department of Chemistry
University of Illinois at Urbana-Champaign
600 South Matthews Avenue
Urbana
IL 61801
USA
;
_publ_contact_author_email rauchfuz@uiuc.edu
_publ_contact_author_fax '1 217 333 2685'
_publ_contact_author_name 'Prof. Thomas B. Rauchfuss'
_publ_contact_author_phone '1 217 333 7355'
_publ_section_title
;
 Structural Analogues of the Bimetallic Reaction Center in Acetyl CoA
 Synthase: A Ni-Ni Model with Bound CO
;
_journal_name_full 'Journal of the American Chemical Society'
_journal_page_first 8700
_journal_page_last 8701
_journal_paper_doi 10.1021/ja035606c
_journal_volume 125
_journal_year 2003
_chemical_formula_moiety 'C23 H50 Cu N3 Ni P S2, C24 H20 B'
_chemical_formula_sum 'C47 H70 B Cu N3 Ni P S2'
_chemical_formula_weight 905.21
_chemical_name_systematic
; 
? 
;
_space_group_IT_number 14
_symmetry_cell_setting monoclinic
_symmetry_space_group_name_Hall '-P 2yn'
_symmetry_space_group_name_H-M 'P 1 21/n 1'
_atom_sites_solution_hydrogens geom
_atom_sites_solution_primary direct
_atom_sites_solution_secondary difmap
_audit_creation_method SHELXL-97
_audit_update_record
; 
? 
;
_cell_angle_alpha 90.00
_cell_angle_beta 91.969(4)
_cell_angle_gamma 90.00
_cell_formula_units_Z 4
_cell_length_a 17.858(4)
_cell_length_b 10.954(2)
_cell_length_c 24.490(5)
_cell_measurement_reflns_used 947
_cell_measurement_temperature 193(2)
_cell_measurement_theta_max 20.7
_cell_measurement_theta_min 2.3
_cell_volume 4787.8(17)
_computing_cell_refinement 'SAINT V6.22 (Bruker, 2001)'
_computing_data_collection 'SMART V5.625 (Bruker, 2001)'
_computing_data_reduction 'SAINT V6.22 (Bruker, 2001)'
_computing_molecular_graphics 'SHELXTL V6.10 (Bruker, 2001)'
_computing_publication_material 'CIFTAB (Sheldrick, 2001)'
_computing_structure_refinement 'SHELXTL V6.10 (Bruker, 2001)'
_computing_structure_solution 'SHELXTL V6.10 (Bruker, 2001)'
_diffrn_ambient_temperature 193(2)
_diffrn_measured_fraction_theta_full 0.999
_diffrn_measured_fraction_theta_max 0.999
_diffrn_measurement_device 'Siemens Platform/CCD'
_diffrn_measurement_method 'profile data from \w scans'
_diffrn_radiation_monochromator graphite
_diffrn_radiation_source 'normal-focus sealed tube'
_diffrn_radiation_type MoK\a
_diffrn_radiation_wavelength 0.71073
_diffrn_radiation_wavelength_id p51va
_diffrn_reflns_av_R_equivalents 0.1832
_diffrn_reflns_av_sigmaI/netI 0.1602
_diffrn_reflns_limit_h_max 21
_diffrn_reflns_limit_h_min -21
_diffrn_reflns_limit_k_max 13
_diffrn_reflns_limit_k_min -13
_diffrn_reflns_limit_l_max 29
_diffrn_reflns_limit_l_min -29
_diffrn_reflns_number 51030
_diffrn_reflns_theta_full 25.36
_diffrn_reflns_theta_max 25.36
_diffrn_reflns_theta_min 1.39
_diffrn_standards_decay_% 3.7
_diffrn_standards_interval_time 200
_diffrn_standards_number 56
_exptl_absorpt_coefficient_mu 0.992
_exptl_absorpt_correction_T_max 0.9433
_exptl_absorpt_correction_T_min 0.7917
_exptl_absorpt_correction_type integration
_exptl_absorpt_process_details '(Bruker, 2001)'
_exptl_crystal_colour orange
_exptl_crystal_density_diffrn 1.256
_exptl_crystal_description prism
_exptl_crystal_F_000 1928
_exptl_crystal_id p51va
_exptl_crystal_preparation
; 
The data crystal was mounted using oil (Parantone-N, Exxon) to a 
0.2 mm cryo-loop (Hampton Research) with the (101) scattering planes 
roughly normal to the spindle axis. 
;
_exptl_crystal_size_max 0.24
_exptl_crystal_size_mid 0.10
_exptl_crystal_size_min 0.06
_refine_diff_density_max 0.688
_refine_diff_density_min -0.318
_refine_diff_density_rms 0.069
_refine_ls_extinction_method none
_refine_ls_goodness_of_fit_ref 0.932
_refine_ls_hydrogen_treatment noref
_refine_ls_matrix_type full
_refine_ls_number_parameters 585
_refine_ls_number_reflns 8777
_refine_ls_number_restraints 169
_refine_ls_restrained_S_all 0.933
_refine_ls_R_factor_all 0.1718
_refine_ls_R_factor_gt 0.0650
_refine_ls_shift/su_max 0.001
_refine_ls_shift/su_mean 0.000
_refine_ls_structure_factor_coef Fsqd
_refine_ls_weighting_details 'calc w=1/[\s^2^(Fo^2^)+(0.0505P)^2^+0.0000P] where P=(Fo^2^+2Fc^2^)/3'
_refine_ls_weighting_scheme calc
_refine_ls_wR_factor_gt 0.1046
_refine_ls_wR_factor_ref 0.1292
_reflns_number_gt 4121
_reflns_number_total 8777
_reflns_threshold_expression >2sigma(I)
_cod_data_source_file ja035606csi20030417_110646.cif
_cod_data_source_block p51va
_cod_original_cell_volume 4787.8(18)
_cod_original_sg_symbol_Hall '-P 2yn '
_cod_original_sg_symbol_H-M 'P 21/n '
_cod_database_code 4113963

loop_
_symmetry_equiv_pos_as_xyz
'x, y, z'
'-x+1/2, y+1/2, -z+1/2'
'-x, -y, -z'
'x-1/2, -y-1/2, z-1/2'

loop_
_atom_site_label
_atom_site_type_symbol
_atom_site_fract_x
_atom_site_fract_y
_atom_site_fract_z
_atom_site_U_iso_or_equiv
_atom_site_adp_type
_atom_site_occupancy
_atom_site_symmetry_multiplicity
_atom_site_calc_flag
_atom_site_refinement_flags
_atom_site_disorder_assembly
_atom_site_disorder_group
C1 C 0.6532(3) 1.0879(5) 0.9698(2) 0.0429(14) Uani 1 1 d . B .
C2 C 0.6933(3) 1.0836(5) 1.0261(2) 0.0435(14) Uani 1 1 d . B .
H2A H 0.7457 1.0576 1.0212 0.052 Uiso 1 1 calc R . .
H2B H 0.6947 1.1673 1.0413 0.052 Uiso 1 1 calc R . .
C3 C 0.7135(3) 0.9761(5) 1.1119(2) 0.0533(16) Uani 1 1 d . B .
H3A H 0.7175 1.0476 1.1365 0.064 Uiso 1 1 calc R . .
H3B H 0.7636 0.9598 1.0974 0.064 Uiso 1 1 calc R . .
C4 C 0.6869(3) 0.8658(5) 1.1431(2) 0.0484(15) Uani 1 1 d D . .
H4A H 0.7227 0.8426 1.1731 0.058 Uiso 1 1 calc R A 1
H4B H 0.6366 0.8790 1.1580 0.058 Uiso 1 1 calc R A 1
C5 C 0.6404(6) 0.6639(9) 1.1106(4) 0.049(2) Uani 0.480(4) 1 d PDU B 1
H5A H 0.5922 0.6904 1.1256 0.059 Uiso 0.480(4) 1 calc PR B 1
H5B H 0.6676 0.6166 1.1395 0.059 Uiso 0.480(4) 1 calc PR B 1
C6 C 0.6240(5) 0.5801(9) 1.0616(4) 0.059(3) Uani 0.480(4) 1 d PDU B 1
C7 C 0.7115(3) 1.1184(5) 0.9279(2) 0.0591(17) Uani 1 1 d . . .
H7A H 0.7325 1.1995 0.9356 0.071 Uiso 1 1 calc R . .
H7B H 0.6878 1.1178 0.8912 0.071 Uiso 1 1 calc R . .
H7C H 0.7517 1.0574 0.9299 0.071 Uiso 1 1 calc R . .
C8 C 0.5891(3) 1.1802(5) 0.9640(2) 0.0568(17) Uani 1 1 d . . .
H8A H 0.5488 1.1567 0.9881 0.068 Uiso 1 1 calc R . .
H8B H 0.5699 1.1814 0.9261 0.068 Uiso 1 1 calc R . .
H8C H 0.6076 1.2616 0.9743 0.068 Uiso 1 1 calc R . .
C9 C 0.5905(3) 1.0593(5) 1.0879(2) 0.0625(17) Uani 1 1 d . B .
H9A H 0.6028 1.1406 1.1023 0.075 Uiso 1 1 calc R . .
H9B H 0.5710 1.0085 1.1171 0.075 Uiso 1 1 calc R . .
H9C H 0.5526 1.0667 1.0582 0.075 Uiso 1 1 calc R . .
C10 C 0.7646(6) 0.7325(10) 1.0904(4) 0.054(3) Uani 0.480(4) 1 d PDU B 1
H10A H 0.7809 0.6810 1.1213 0.065 Uiso 0.480(4) 1 calc PR B 1
H10B H 0.7974 0.8042 1.0887 0.065 Uiso 0.480(4) 1 calc PR B 1
H10C H 0.7675 0.6859 1.0564 0.065 Uiso 0.480(4) 1 calc PR B 1
C11 C 0.5488(6) 0.5136(10) 1.0717(4) 0.067(3) Uani 0.480(4) 1 d PDU B 1
H11A H 0.5430 0.4448 1.0463 0.080 Uiso 0.480(4) 1 calc PR B 1
H11B H 0.5071 0.5708 1.0657 0.080 Uiso 0.480(4) 1 calc PR B 1
H11C H 0.5489 0.4834 1.1093 0.080 Uiso 0.480(4) 1 calc PR B 1
C12 C 0.6834(7) 0.4786(10) 1.0558(5) 0.066(3) Uani 0.480(4) 1 d PDU B 1
H12A H 0.6874 0.4312 1.0898 0.079 Uiso 0.480(4) 1 calc PR B 1
H12B H 0.7320 0.5156 1.0487 0.079 Uiso 0.480(4) 1 calc PR B 1
H12C H 0.6685 0.4246 1.0255 0.079 Uiso 0.480(4) 1 calc PR B 1
C13 C 0.6996(4) 0.7944(5) 0.7975(2) 0.0640(18) Uani 1 1 d . . .
H13 H 0.6516 0.8412 0.7936 0.077 Uiso 1 1 calc R . .
C14 C 0.7113(4) 0.7363(6) 0.7408(2) 0.085(2) Uani 1 1 d . . .
H14A H 0.7097 0.8002 0.7128 0.101 Uiso 1 1 calc R . .
H14B H 0.6715 0.6767 0.7329 0.101 Uiso 1 1 calc R . .
H14C H 0.7600 0.6953 0.7409 0.101 Uiso 1 1 calc R . .
C15 C 0.7591(4) 0.8881(6) 0.8101(2) 0.087(2) Uani 1 1 d . . .
H15A H 0.8085 0.8492 0.8101 0.104 Uiso 1 1 calc R . .
H15B H 0.7511 0.9239 0.8461 0.104 Uiso 1 1 calc R . .
H15C H 0.7566 0.9524 0.7823 0.104 Uiso 1 1 calc R . .
C16 C 0.7463(3) 0.5552(5) 0.8440(2) 0.0553(16) Uani 1 1 d . . .
H16 H 0.7346 0.5225 0.8066 0.066 Uiso 1 1 calc R . .
C17 C 0.8280(4) 0.5858(6) 0.8479(3) 0.096(2) Uani 1 1 d . . .
H17A H 0.8414 0.6129 0.8851 0.116 Uiso 1 1 calc R . .
H17B H 0.8387 0.6512 0.8220 0.116 Uiso 1 1 calc R . .
H17C H 0.8574 0.5132 0.8391 0.116 Uiso 1 1 calc R . .
C18 C 0.7296(5) 0.4556(6) 0.8853(3) 0.113(3) Uani 1 1 d . . .
H18A H 0.7587 0.3824 0.8771 0.136 Uiso 1 1 calc R . .
H18B H 0.6761 0.4360 0.8831 0.136 Uiso 1 1 calc R . .
H18C H 0.7433 0.4843 0.9222 0.136 Uiso 1 1 calc R . .
C19 C 0.5901(3) 0.6287(6) 0.8444(3) 0.073(2) Uani 1 1 d . . .
H19 H 0.5813 0.5734 0.8760 0.087 Uiso 1 1 calc R . .
C20 C 0.5714(5) 0.5595(9) 0.7961(4) 0.171(4) Uani 1 1 d . . .
H20A H 0.5221 0.5215 0.7998 0.206 Uiso 1 1 calc R . .
H20B H 0.6092 0.4959 0.7913 0.206 Uiso 1 1 calc R . .
H20C H 0.5700 0.6137 0.7643 0.206 Uiso 1 1 calc R . .
C21 C 0.5326(4) 0.7296(7) 0.8475(3) 0.107(3) Uani 1 1 d . . .
H21A H 0.5355 0.7820 0.8152 0.128 Uiso 1 1 calc R . .
H21B H 0.5426 0.7783 0.8805 0.128 Uiso 1 1 calc R . .
H21C H 0.4824 0.6938 0.8487 0.128 Uiso 1 1 calc R . .
C22 C 0.8650(4) 0.8314(7) 0.9785(2) 0.077(2) Uani 1 1 d . . .
C23 C 0.9413(3) 0.8546(9) 0.9965(3) 0.158(4) Uani 1 1 d . . .
H23A H 0.9467 0.8397 1.0359 0.189 Uiso 1 1 calc R . .
H23B H 0.9541 0.9397 0.9888 0.189 Uiso 1 1 calc R . .
H23C H 0.9749 0.8002 0.9771 0.189 Uiso 1 1 calc R . .
N1 N 0.6595(2) 1.0016(4) 1.06653(15) 0.0357(11) Uani 1 1 d . . .
N2 N 0.6850(6) 0.7734(8) 1.0978(4) 0.049(3) Uani 0.480(4) 1 d PDU B 1
N3 N 0.8052(3) 0.8124(4) 0.96431(19) 0.0607(15) Uani 1 1 d . . .
P1 P 0.68666(8) 0.68868(13) 0.85467(5) 0.0410(4) Uani 1 1 d . . .
S1 S 0.61466(7) 0.93263(12) 0.95605(5) 0.0364(4) Uani 1 1 d . . .
S2 S 0.6129(9) 0.6684(5) 0.9985(4) 0.0366(18) Uani 0.480(4) 1 d PDU B 1
Ni1 Ni 0.63789(4) 0.84477(6) 1.03403(2) 0.0374(2) Uani 1 1 d D B .
Cu1 Cu 0.70085(4) 0.77541(6) 0.93727(3) 0.0488(2) Uani 1 1 d . B .
C5A C 0.7017(5) 0.6652(9) 1.0997(4) 0.050(2) Uani 0.520(4) 1 d PDU B 2
H5A1 H 0.7074 0.6205 1.1347 0.061 Uiso 0.520(4) 1 calc PR B 2
H5A2 H 0.7516 0.6973 1.0907 0.061 Uiso 0.520(4) 1 calc PR B 2
C6A C 0.6769(5) 0.5746(9) 1.0553(4) 0.065(3) Uani 0.520(4) 1 d PDU B 2
C10A C 0.5793(5) 0.7289(8) 1.1314(4) 0.045(2) Uani 0.520(4) 1 d PDU B 2
H10D H 0.5516 0.6779 1.1048 0.053 Uiso 0.520(4) 1 calc PR B 2
H10E H 0.5490 0.8002 1.1404 0.053 Uiso 0.520(4) 1 calc PR B 2
H10F H 0.5905 0.6815 1.1646 0.053 Uiso 0.520(4) 1 calc PR B 2
C11A C 0.6268(7) 0.4712(9) 1.0767(4) 0.072(3) Uani 0.520(4) 1 d PDU B 2
H11D H 0.5997 0.4323 1.0459 0.086 Uiso 0.520(4) 1 calc PR B 2
H11E H 0.5908 0.5053 1.1019 0.086 Uiso 0.520(4) 1 calc PR B 2
H11F H 0.6582 0.4103 1.0959 0.086 Uiso 0.520(4) 1 calc PR B 2
C12A C 0.7477(6) 0.5158(10) 1.0317(4) 0.072(3) Uani 0.520(4) 1 d PDU B 2
H12D H 0.7738 0.4677 1.0602 0.087 Uiso 0.520(4) 1 calc PR B 2
H12E H 0.7810 0.5800 1.0189 0.087 Uiso 0.520(4) 1 calc PR B 2
H12F H 0.7330 0.4623 1.0011 0.087 Uiso 0.520(4) 1 calc PR B 2
N2A N 0.6506(5) 0.7702(7) 1.1076(3) 0.040(2) Uani 0.520(4) 1 d PDU B 2
S2A S 0.6255(9) 0.6614(5) 1.0025(4) 0.050(3) Uani 0.520(4) 1 d PDU B 2
B1 B 0.9188(4) 0.1966(7) 0.1724(2) 0.0494(19) Uani 1 1 d . . .
C24 C 0.9574(3) 0.0619(6) 0.1605(2) 0.0527(17) Uani 1 1 d . . .
C25 C 1.0317(4) 0.0550(7) 0.1446(2) 0.0675(19) Uani 1 1 d . . .
H25 H 1.0594 0.1288 0.1424 0.081 Uiso 1 1 calc R . .
C26 C 1.0672(4) -0.0522(9) 0.1321(2) 0.083(2) Uani 1 1 d . . .
H26 H 1.1178 -0.0505 0.1215 0.100 Uiso 1 1 calc R . .
C27 C 1.0304(4) -0.1609(8) 0.1348(2) 0.074(2) Uani 1 1 d . . .
H27 H 1.0553 -0.2352 0.1268 0.089 Uiso 1 1 calc R . .
C28 C 0.9559(4) -0.1612(7) 0.1493(2) 0.074(2) Uani 1 1 d . . .
H28 H 0.9289 -0.2357 0.1507 0.088 Uiso 1 1 calc R . .
C29 C 0.9213(3) -0.0515(7) 0.1618(2) 0.0560(17) Uani 1 1 d . . .
H29 H 0.8703 -0.0536 0.1718 0.067 Uiso 1 1 calc R . .
C30 C 0.9671(3) 0.2750(6) 0.2190(2) 0.0453(15) Uani 1 1 d . . .
C31 C 0.9467(3) 0.3933(6) 0.2319(2) 0.0542(16) Uani 1 1 d . . .
H31 H 0.9043 0.4275 0.2130 0.065 Uiso 1 1 calc R . .
C32 C 0.9846(3) 0.4655(6) 0.2709(2) 0.0606(17) Uani 1 1 d . . .
H32 H 0.9684 0.5465 0.2777 0.073 Uiso 1 1 calc R . .
C33 C 1.0454(3) 0.4184(6) 0.2993(2) 0.0580(17) Uani 1 1 d . . .
H33 H 1.0718 0.4663 0.3260 0.070 Uiso 1 1 calc R . .
C34 C 1.0675(3) 0.3031(6) 0.2888(2) 0.0621(18) Uani 1 1 d . . .
H34 H 1.1094 0.2697 0.3085 0.075 Uiso 1 1 calc R . .
C35 C 1.0292(3) 0.2321(5) 0.2493(2) 0.0532(16) Uani 1 1 d . . .
H35 H 1.0462 0.1514 0.2428 0.064 Uiso 1 1 calc R . .
C36 C 0.8338(3) 0.1892(5) 0.19493(19) 0.0412(14) Uani 1 1 d . . .
C37 C 0.7773(3) 0.2697(5) 0.1781(2) 0.0478(15) Uani 1 1 d . . .
H37 H 0.7876 0.3272 0.1503 0.057 Uiso 1 1 calc R . .
C38 C 0.7067(3) 0.2699(5) 0.1999(2) 0.0519(16) Uani 1 1 d . . .
H38 H 0.6702 0.3277 0.1877 0.062 Uiso 1 1 calc R . .
C39 C 0.6897(3) 0.1850(5) 0.2397(2) 0.0483(16) Uani 1 1 d . . .
H39 H 0.6415 0.1838 0.2548 0.058 Uiso 1 1 calc R . .
C40 C 0.7430(3) 0.1033(5) 0.2568(2) 0.0496(16) Uani 1 1 d . . .
H40 H 0.7315 0.0435 0.2833 0.059 Uiso 1 1 calc R . .
C41 C 0.8137(3) 0.1072(5) 0.23575(19) 0.0450(15) Uani 1 1 d . . .
H41 H 0.8505 0.0516 0.2496 0.054 Uiso 1 1 calc R . .
C42 C 0.9188(3) 0.2668(6) 0.1128(2) 0.0599(18) Uani 1 1 d . . .
C43 C 0.9524(4) 0.3788(8) 0.1031(3) 0.115(3) Uani 1 1 d . . .
H43 H 0.9795 0.4189 0.1320 0.137 Uiso 1 1 calc R . .
C44 C 0.9469(5) 0.4338(10) 0.0509(3) 0.178(5) Uani 1 1 d . . .
H44 H 0.9702 0.5105 0.0452 0.214 Uiso 1 1 calc R . .
C45 C 0.9086(5) 0.3783(10) 0.0084(3) 0.156(5) Uani 1 1 d . . .
H45 H 0.9054 0.4161 -0.0265 0.187 Uiso 1 1 calc R . .
C46 C 0.8752(4) 0.2683(8) 0.0167(3) 0.096(3) Uani 1 1 d . . .
H46 H 0.8491 0.2284 -0.0127 0.115 Uiso 1 1 calc R . .
C47 C 0.8793(3) 0.2150(6) 0.0678(2) 0.069(2) Uani 1 1 d . . .
H47 H 0.8542 0.1396 0.0729 0.083 Uiso 1 1 calc R . .

loop_
_atom_site_aniso_label
_atom_site_aniso_U_11
_atom_site_aniso_U_22
_atom_site_aniso_U_33
_atom_site_aniso_U_23
_atom_site_aniso_U_13
_atom_site_aniso_U_12
C1 0.046(4) 0.041(4) 0.041(3) 0.001(3) -0.009(3) 0.004(3)
C2 0.047(4) 0.035(3) 0.048(4) -0.001(3) -0.001(3) 0.000(3)
C3 0.065(4) 0.052(4) 0.041(4) 0.002(3) -0.020(3) -0.005(3)
C4 0.050(4) 0.063(4) 0.032(3) -0.008(3) -0.008(3) 0.004(3)
C5 0.068(5) 0.049(4) 0.031(4) 0.006(4) -0.007(4) -0.007(5)
C6 0.085(6) 0.048(5) 0.042(4) 0.005(4) -0.006(5) -0.007(5)
C7 0.059(4) 0.063(4) 0.056(4) 0.012(3) -0.004(3) -0.012(3)
C8 0.063(4) 0.047(4) 0.059(4) -0.001(3) -0.013(3) 0.014(3)
C9 0.062(4) 0.061(4) 0.066(4) -0.019(3) 0.013(3) 0.004(3)
C10 0.067(6) 0.057(6) 0.038(5) -0.007(5) -0.005(5) 0.010(5)
C11 0.094(7) 0.059(6) 0.048(6) 0.017(5) -0.005(6) -0.025(6)
C12 0.093(7) 0.052(5) 0.052(5) 0.001(5) -0.007(5) 0.005(6)
C13 0.102(5) 0.047(4) 0.044(4) 0.008(3) 0.012(4) 0.003(4)
C14 0.143(7) 0.075(5) 0.036(4) 0.012(4) 0.012(4) -0.016(5)
C15 0.137(7) 0.078(5) 0.047(4) 0.007(4) 0.019(4) -0.048(5)
C16 0.071(5) 0.056(4) 0.039(4) -0.007(3) 0.001(3) 0.007(4)
C17 0.085(6) 0.087(6) 0.117(6) -0.012(5) 0.001(5) 0.028(5)
C18 0.210(9) 0.055(5) 0.077(5) 0.019(4) 0.029(5) 0.027(5)
C19 0.078(5) 0.069(5) 0.071(5) -0.014(4) -0.014(4) -0.013(4)
C20 0.129(8) 0.203(11) 0.182(10) -0.108(9) 0.004(7) -0.035(7)
C21 0.063(5) 0.098(6) 0.156(8) -0.014(6) -0.041(5) 0.007(5)
C22 0.050(5) 0.139(7) 0.042(4) -0.008(4) 0.002(4) -0.007(5)
C23 0.043(5) 0.358(14) 0.071(5) 0.006(7) -0.012(4) -0.049(7)
N1 0.035(3) 0.045(3) 0.028(2) -0.013(2) -0.001(2) 0.002(2)
N2 0.068(6) 0.046(4) 0.032(4) -0.002(4) -0.009(5) -0.001(5)
N3 0.049(3) 0.080(4) 0.053(3) -0.018(3) 0.003(3) 0.007(3)
P1 0.0554(10) 0.0386(10) 0.0292(8) 0.0002(7) 0.0039(7) -0.0025(8)
S1 0.0379(8) 0.0393(9) 0.0316(8) -0.0005(7) -0.0053(6) 0.0019(7)
S2 0.045(3) 0.040(3) 0.025(3) 0.000(3) -0.002(2) -0.007(3)
Ni1 0.0493(5) 0.0367(4) 0.0257(4) -0.0049(3) -0.0048(3) 0.0025(4)
Cu1 0.0469(5) 0.0652(5) 0.0343(4) -0.0110(4) -0.0001(3) 0.0056(4)
C5A 0.073(5) 0.049(4) 0.029(4) 0.001(4) -0.002(4) 0.005(5)
C6A 0.099(6) 0.053(5) 0.042(4) 0.000(4) -0.004(5) 0.016(5)
C10A 0.070(6) 0.042(5) 0.022(5) 0.002(4) 0.004(4) -0.003(5)
C11A 0.106(6) 0.057(5) 0.052(5) 0.004(5) -0.003(5) 0.000(6)
C12A 0.109(7) 0.065(6) 0.042(6) 0.003(5) -0.001(5) 0.043(6)
N2A 0.061(6) 0.038(4) 0.020(4) -0.001(4) 0.000(4) -0.001(4)
S2A 0.081(7) 0.041(3) 0.028(3) -0.002(3) -0.002(3) -0.009(3)
B1 0.049(4) 0.074(5) 0.025(3) -0.003(4) -0.003(3) -0.016(4)
C24 0.042(4) 0.091(6) 0.025(3) -0.005(3) -0.002(3) -0.012(4)
C25 0.062(5) 0.092(6) 0.049(4) -0.021(4) 0.007(3) -0.009(4)
C26 0.059(5) 0.139(8) 0.053(5) -0.028(5) 0.008(4) -0.007(6)
C27 0.065(5) 0.105(7) 0.052(4) -0.026(4) -0.006(4) 0.010(5)
C28 0.070(5) 0.096(6) 0.054(4) -0.006(4) -0.001(4) 0.002(5)
C29 0.039(4) 0.086(5) 0.042(4) -0.005(4) -0.005(3) 0.003(4)
C30 0.046(4) 0.056(4) 0.034(3) 0.006(3) 0.001(3) -0.008(3)
C31 0.055(4) 0.054(4) 0.052(4) 0.010(3) -0.013(3) -0.009(3)
C32 0.060(4) 0.052(4) 0.069(4) 0.001(4) -0.016(4) -0.007(4)
C33 0.066(5) 0.057(5) 0.050(4) -0.008(4) -0.015(3) -0.012(4)
C34 0.060(4) 0.078(5) 0.046(4) -0.002(4) -0.028(3) 0.002(4)
C35 0.055(4) 0.062(4) 0.043(4) -0.004(3) -0.006(3) -0.001(3)
C36 0.048(4) 0.054(4) 0.022(3) -0.005(3) -0.004(3) -0.013(3)
C37 0.056(4) 0.051(4) 0.037(3) 0.006(3) 0.001(3) -0.012(3)
C38 0.047(4) 0.057(4) 0.051(4) -0.015(3) -0.003(3) -0.001(3)
C39 0.045(4) 0.062(4) 0.039(4) -0.017(3) 0.012(3) -0.021(3)
C40 0.049(4) 0.066(4) 0.034(3) 0.002(3) 0.005(3) -0.013(4)
C41 0.048(4) 0.062(4) 0.025(3) -0.001(3) -0.003(3) -0.011(3)
C42 0.039(4) 0.105(6) 0.035(4) 0.010(4) -0.001(3) -0.030(4)
C43 0.121(7) 0.174(8) 0.047(5) 0.036(5) -0.023(4) -0.098(6)
C44 0.201(10) 0.257(13) 0.073(6) 0.084(7) -0.033(7) -0.159(9)
C45 0.140(8) 0.267(13) 0.059(6) 0.074(7) -0.034(5) -0.115(8)
C46 0.071(5) 0.179(9) 0.036(4) 0.011(5) -0.012(4) -0.047(5)
C47 0.043(4) 0.131(6) 0.034(4) 0.010(4) 0.000(3) -0.029(4)

loop_
_atom_type_symbol
_atom_type_description
_atom_type_scat_dispersion_real
_atom_type_scat_dispersion_imag
_atom_type_scat_source
C C 0.0033 0.0016 'International Tables Vol C Tables 4.2.6.8 and 6.1.1.4'
H H 0.0000 0.0000 'International Tables Vol C Tables 4.2.6.8 and 6.1.1.4'
B B 0.0013 0.0007 'International Tables Vol C Tables 4.2.6.8 and 6.1.1.4'
N N 0.0061 0.0033 'International Tables Vol C Tables 4.2.6.8 and 6.1.1.4'
P P 0.1023 0.0942 'International Tables Vol C Tables 4.2.6.8 and 6.1.1.4'
S S 0.1246 0.1234 'International Tables Vol C Tables 4.2.6.8 and 6.1.1.4'
Ni Ni 0.3393 1.1124 'International Tables Vol C Tables 4.2.6.8 and 6.1.1.4'
Cu Cu 0.3201 1.2651 'International Tables Vol C Tables 4.2.6.8 and 6.1.1.4'

loop_
_exptl_crystal_face_index_h
_exptl_crystal_face_index_k
_exptl_crystal_face_index_l
_exptl_crystal_face_perp_dist
0.00 -1.00 0.00 0.0300
0.00 1.00 0.00 0.0300
0.00 0.00 -1.00 0.1200
0.00 0.00 1.00 0.1200
1.00 0.00 1.00 0.0500
-1.00 0.00 -1.00 0.0500

loop_
_geom_angle_atom_site_label_1
_geom_angle_atom_site_label_2
_geom_angle_atom_site_label_3
_geom_angle
C7 C1 C8 108.6(4)
C7 C1 C2 107.7(4)
C8 C1 C2 115.4(4)
C7 C1 S1 109.5(4)
C8 C1 S1 108.5(3)
C2 C1 S1 107.0(3)
N1 C2 C1 115.6(4)
N1 C2 H2A 108.4
C1 C2 H2A 108.4
N1 C2 H2B 108.4
C1 C2 H2B 108.4
H2A C2 H2B 107.5
N1 C3 C4 108.8(4)
N1 C3 H3A 109.9
C4 C3 H3A 109.9
N1 C3 H3B 109.9
C4 C3 H3B 109.9
H3A C3 H3B 108.3
N2A C4 N2 25.7(6)
N2A C4 C3 113.7(5)
N2 C4 C3 99.4(5)
N2A C4 H4A 120.5
N2 C4 H4A 111.9
C3 C4 H4A 111.9
N2A C4 H4B 86.4
N2 C4 H4B 111.9
C3 C4 H4B 111.9
H4A C4 H4B 109.6
N2 C5 C6 114.2(8)
N2 C5 H5A 108.7
C6 C5 H5A 108.7
N2 C5 H5B 108.7
C6 C5 H5B 108.7
H5A C5 H5B 107.6
C5 C6 C12 113.0(8)
C5 C6 C11 107.4(7)
C12 C6 C11 106.1(8)
C5 C6 S2 111.0(7)
C12 C6 S2 111.0(7)
C11 C6 S2 108.2(7)
C1 C7 H7A 109.5
C1 C7 H7B 109.5
H7A C7 H7B 109.5
C1 C7 H7C 109.5
H7A C7 H7C 109.5
H7B C7 H7C 109.5
C1 C8 H8A 109.5
C1 C8 H8B 109.5
H8A C8 H8B 109.5
C1 C8 H8C 109.5
H8A C8 H8C 109.5
H8B C8 H8C 109.5
N1 C9 H9A 109.5
N1 C9 H9B 109.5
H9A C9 H9B 109.5
N1 C9 H9C 109.5
H9A C9 H9C 109.5
H9B C9 H9C 109.5
C15 C13 C14 110.4(5)
C15 C13 P1 112.4(4)
C14 C13 P1 116.7(4)
C15 C13 H13 105.5
C14 C13 H13 105.5
P1 C13 H13 105.5
C13 C14 H14A 109.5
C13 C14 H14B 109.5
H14A C14 H14B 109.5
C13 C14 H14C 109.5
H14A C14 H14C 109.5
H14B C14 H14C 109.5
C13 C15 H15A 109.5
C13 C15 H15B 109.5
H15A C15 H15B 109.5
C13 C15 H15C 109.5
H15A C15 H15C 109.5
H15B C15 H15C 109.5
C17 C16 C18 109.3(5)
C17 C16 P1 112.5(4)
C18 C16 P1 110.4(4)
C17 C16 H16 108.2
C18 C16 H16 108.2
P1 C16 H16 108.2
C16 C17 H17A 109.5
C16 C17 H17B 109.5
H17A C17 H17B 109.5
C16 C17 H17C 109.5
H17A C17 H17C 109.5
H17B C17 H17C 109.5
C16 C18 H18A 109.5
C16 C18 H18B 109.5
H18A C18 H18B 109.5
C16 C18 H18C 109.5
H18A C18 H18C 109.5
H18B C18 H18C 109.5
C20 C19 C21 106.7(6)
C20 C19 P1 119.2(5)
C21 C19 P1 111.4(5)
C20 C19 H19 106.2
C21 C19 H19 106.2
P1 C19 H19 106.2
C19 C20 H20A 109.5
C19 C20 H20B 109.5
H20A C20 H20B 109.5
C19 C20 H20C 109.5
H20A C20 H20C 109.5
H20B C20 H20C 109.5
C19 C21 H21A 109.5
C19 C21 H21B 109.5
H21A C21 H21B 109.5
C19 C21 H21C 109.5
H21A C21 H21C 109.5
H21B C21 H21C 109.5
N3 C22 C23 179.5(9)
C22 C23 H23A 109.5
C22 C23 H23B 109.5
H23A C23 H23B 109.5
C22 C23 H23C 109.5
H23A C23 H23C 109.5
H23B C23 H23C 109.5
C3 N1 C2 110.4(4)
C3 N1 C9 110.0(4)
C2 N1 C9 109.7(4)
C3 N1 Ni1 105.0(3)
C2 N1 Ni1 110.2(3)
C9 N1 Ni1 111.5(3)
C5 N2 C4 112.9(7)
C5 N2 C10 107.5(8)
C4 N2 C10 107.0(7)
C5 N2 Ni1 106.2(7)
C4 N2 Ni1 109.0(6)
C10 N2 Ni1 114.4(7)
C22 N3 Cu1 178.1(5)
C16 P1 C13 107.8(3)
C16 P1 C19 103.9(3)
C13 P1 C19 105.1(3)
C16 P1 Cu1 114.73(19)
C13 P1 Cu1 114.0(2)
C19 P1 Cu1 110.4(2)
C1 S1 Ni1 100.83(16)
C1 S1 Cu1 117.52(17)
Ni1 S1 Cu1 75.03(5)
C6 S2 Ni1 96.7(5)
C6 S2 Cu1 134.6(7)
Ni1 S2 Cu1 72.4(3)
N2 Ni1 N1 87.2(3)
N2 Ni1 N2A 19.6(4)
N1 Ni1 N2A 88.7(2)
N2 Ni1 S2 92.5(3)
N1 Ni1 S2 179.3(4)
N2A Ni1 S2 90.8(3)
N2 Ni1 S2A 87.1(3)
N1 Ni1 S2A 173.3(3)
N2A Ni1 S2A 87.1(3)
S2 Ni1 S2A 6.7(7)
N2 Ni1 S1 165.0(3)
N1 Ni1 S1 89.87(13)
N2A Ni1 S1 174.9(3)
S2 Ni1 S1 90.6(2)
S2A Ni1 S1 94.8(2)
N2 Ni1 Cu1 114.0(3)
N1 Ni1 Cu1 121.19(12)
N2A Ni1 Cu1 128.9(2)
S2 Ni1 Cu1 59.5(4)
S2A Ni1 Cu1 58.5(4)
S1 Ni1 Cu1 55.77(4)
N3 Cu1 P1 117.42(14)
N3 Cu1 S1 113.18(14)
P1 Cu1 S1 115.46(5)
N3 Cu1 S2A 114.3(3)
P1 Cu1 S2A 108.83(16)
S1 Cu1 S2A 82.5(3)
N3 Cu1 S2 119.7(3)
P1 Cu1 S2 106.76(16)
S1 Cu1 S2 78.4(2)
S2A Cu1 S2 5.8(5)
N3 Cu1 Ni1 93.57(13)
P1 Cu1 Ni1 148.60(5)
S1 Cu1 Ni1 49.20(3)
S2A Cu1 Ni1 48.42(16)
S2 Cu1 Ni1 48.13(16)
N2A C5A C6A 115.7(8)
N2A C5A H5A1 108.4
C6A C5A H5A1 108.4
N2A C5A H5A2 108.4
C6A C5A H5A2 108.4
H5A1 C5A H5A2 107.4
C5A C6A C11A 113.1(7)
C5A C6A C12A 108.4(7)
C11A C6A C12A 108.1(8)
C5A C6A S2A 107.0(7)
C11A C6A S2A 109.8(7)
C12A C6A S2A 110.4(7)
N2A C10A H10D 109.5
N2A C10A H10E 109.5
H10D C10A H10E 109.5
N2A C10A H10F 109.5
H10D C10A H10F 109.5
H10E C10A H10F 109.5
C6A C11A H11D 109.5
C6A C11A H11E 109.5
H11D C11A H11E 109.5
C6A C11A H11F 109.5
H11D C11A H11F 109.5
H11E C11A H11F 109.5
C6A C12A H12D 109.5
C6A C12A H12E 109.5
H12D C12A H12E 109.5
C6A C12A H12F 109.5
H12D C12A H12F 109.5
H12E C12A H12F 109.5
C5A N2A C10A 110.6(7)
C5A N2A C4 111.3(7)
C10A N2A C4 110.1(6)
C5A N2A Ni1 104.6(6)
C10A N2A Ni1 114.1(6)
C4 N2A Ni1 105.9(5)
C6A S2A Ni1 100.8(4)
C6A S2A Cu1 116.8(7)
Ni1 S2A Cu1 73.1(3)
C36 B1 C30 105.2(4)
C36 B1 C42 110.5(5)
C30 B1 C42 110.7(5)
C36 B1 C24 114.3(5)
C30 B1 C24 112.0(5)
C42 B1 C24 104.2(5)
C25 C24 C29 113.6(6)
C25 C24 B1 120.1(6)
C29 C24 B1 126.2(5)
C26 C25 C24 123.9(7)
C26 C25 H25 118.1
C24 C25 H25 118.1
C27 C26 C25 120.7(7)
C27 C26 H26 119.6
C25 C26 H26 119.6
C26 C27 C28 118.7(7)
C26 C27 H27 120.6
C28 C27 H27 120.6
C27 C28 C29 119.5(7)
C27 C28 H28 120.2
C29 C28 H28 120.2
C28 C29 C24 123.5(6)
C28 C29 H29 118.2
C24 C29 H29 118.2
C31 C30 C35 113.9(5)
C31 C30 B1 120.6(5)
C35 C30 B1 125.5(5)
C30 C31 C32 124.1(6)
C30 C31 H31 118.0
C32 C31 H31 118.0
C33 C32 C31 119.4(6)
C33 C32 H32 120.3
C31 C32 H32 120.3
C34 C33 C32 119.1(6)
C34 C33 H33 120.4
C32 C33 H33 120.4
C33 C34 C35 120.8(5)
C33 C34 H34 119.6
C35 C34 H34 119.6
C30 C35 C34 122.7(6)
C30 C35 H35 118.6
C34 C35 H35 118.6
C37 C36 C41 114.7(5)
C37 C36 B1 122.8(5)
C41 C36 B1 122.4(5)
C38 C37 C36 123.2(5)
C38 C37 H37 118.4
C36 C37 H37 118.4
C37 C38 C39 119.5(5)
C37 C38 H38 120.3
C39 C38 H38 120.3
C40 C39 C38 119.3(5)
C40 C39 H39 120.3
C38 C39 H39 120.3
C39 C40 C41 120.2(5)
C39 C40 H40 119.9
C41 C40 H40 119.9
C40 C41 C36 123.0(5)
C40 C41 H41 118.5
C36 C41 H41 118.5
C43 C42 C47 115.5(5)
C43 C42 B1 125.2(5)
C47 C42 B1 119.3(5)
C42 C43 C44 120.9(7)
C42 C43 H43 119.5
C44 C43 H43 119.5
C45 C44 C43 121.0(8)
C45 C44 H44 119.5
C43 C44 H44 119.5
C46 C45 C44 119.4(7)
C46 C45 H45 120.3
C44 C45 H45 120.3
C45 C46 C47 119.9(7)
C45 C46 H46 120.1
C47 C46 H46 120.1
C46 C47 C42 123.3(6)
C46 C47 H47 118.4
C42 C47 H47 118.4

loop_
_geom_bond_atom_site_label_1
_geom_bond_atom_site_label_2
_geom_bond_distance
C1 C7 1.525(7)
C1 C8 1.528(6)
C1 C2 1.532(6)
C1 S1 1.861(5)
C2 N1 1.481(6)
C2 H2A 0.9900
C2 H2B 0.9900
C3 N1 1.473(6)
C3 C4 1.515(6)
C3 H3A 0.9900
C3 H3B 0.9900
C4 N2A 1.494(8)
C4 N2 1.501(8)
C4 H4A 0.9900
C4 H4B 0.9900
C5 N2 1.480(9)
C5 C6 1.531(10)
C5 H5A 0.9900
C5 H5B 0.9900
C6 C12 1.546(8)
C6 C11 1.555(8)
C6 S2 1.830(10)
C7 H7A 0.9800
C7 H7B 0.9800
C7 H7C 0.9800
C8 H8A 0.9800
C8 H8B 0.9800
C8 H8C 0.9800
C9 N1 1.494(6)
C9 H9A 0.9800
C9 H9B 0.9800
C9 H9C 0.9800
C10 N2 1.508(11)
C10 H10A 0.9800
C10 H10B 0.9800
C10 H10C 0.9800
C11 H11A 0.9800
C11 H11B 0.9800
C11 H11C 0.9800
C12 H12A 0.9800
C12 H12B 0.9800
C12 H12C 0.9800
C13 C15 1.503(7)
C13 C14 1.547(7)
C13 P1 1.837(5)
C13 H13 1.0000
C14 H14A 0.9800
C14 H14B 0.9800
C14 H14C 0.9800
C15 H15A 0.9800
C15 H15B 0.9800
C15 H15C 0.9800
C16 C17 1.496(7)
C16 C18 1.524(7)
C16 P1 1.833(5)
C16 H16 1.0000
C17 H17A 0.9800
C17 H17B 0.9800
C17 H17C 0.9800
C18 H18A 0.9800
C18 H18B 0.9800
C18 H18C 0.9800
C19 C20 1.434(8)
C19 C21 1.512(8)
C19 P1 1.854(6)
C19 H19 1.0000
C20 H20A 0.9800
C20 H20B 0.9800
C20 H20C 0.9800
C21 H21A 0.9800
C21 H21B 0.9800
C21 H21C 0.9800
C22 N3 1.132(6)
C22 C23 1.439(8)
C23 H23A 0.9800
C23 H23B 0.9800
C23 H23C 0.9800
N1 Ni1 1.926(4)
N2 Ni1 1.915(11)
N3 Cu1 1.997(5)
P1 Cu1 2.2414(15)
S1 Ni1 2.1658(14)
S1 Cu1 2.3654(15)
S2 Ni1 2.160(6)
S2 Cu1 2.499(14)
Ni1 N2A 1.984(9)
Ni1 S2A 2.161(5)
Ni1 Cu1 2.7639(10)
Cu1 S2A 2.463(13)
C5A N2A 1.485(9)
C5A C6A 1.525(10)
C5A H5A1 0.9900
C5A H5A2 0.9900
C6A C11A 1.546(8)
C6A C12A 1.548(8)
C6A S2A 1.827(9)
C10A N2A 1.489(10)
C10A H10D 0.9800
C10A H10E 0.9800
C10A H10F 0.9800
C11A H11D 0.9800
C11A H11E 0.9800
C11A H11F 0.9800
C12A H12D 0.9800
C12A H12E 0.9800
C12A H12F 0.9800
B1 C36 1.634(8)
B1 C30 1.648(8)
B1 C42 1.651(8)
B1 C24 1.659(9)
C24 C25 1.399(7)
C24 C29 1.401(7)
C25 C26 1.373(8)
C25 H25 0.9500
C26 C27 1.362(8)
C26 H26 0.9500
C27 C28 1.389(8)
C27 H27 0.9500
C28 C29 1.390(8)
C28 H28 0.9500
C29 H29 0.9500
C30 C31 1.386(7)
C30 C35 1.393(7)
C31 C32 1.397(7)
C31 H31 0.9500
C32 C33 1.370(7)
C32 H32 0.9500
C33 C34 1.351(7)
C33 H33 0.9500
C34 C35 1.402(7)
C34 H34 0.9500
C35 H35 0.9500
C36 C37 1.391(7)
C36 C41 1.400(7)
C37 C38 1.386(7)
C37 H37 0.9500
C38 C39 1.387(7)
C38 H38 0.9500
C39 C40 1.361(7)
C39 H39 0.9500
C40 C41 1.381(7)
C40 H40 0.9500
C41 H41 0.9500
C42 C43 1.389(8)
C42 C47 1.407(7)
C43 C44 1.414(9)
C43 H43 0.9500
C44 C45 1.367(10)
C44 H44 0.9500
C45 C46 1.363(10)
C45 H45 0.9500
C46 C47 1.382(8)
C46 H46 0.9500
C47 H47 0.9500
